data_7019976
loop_
_publ_author_name
'Wang, Wei'
'Li, Yang'
'Liu, Lei'
'Dong, Jinxiang'

_publ_section_title
;
 The first ionothermal synthesis of a germanium phosphate with
 one-dimensional chain-like structure.
;
_journal_issue 35
_journal_name_full 'Dalton transactions (Cambridge, England : 2003)'
_journal_page_first 10511
_journal_page_last 10513
_journal_paper_doi 10.1039/c2dt30805c
_journal_volume 41
_journal_year 2012
_chemical_formula_moiety 'Ge H6 N2 O8 P2, 2(H4 N), 0.38(H2 O)'
_chemical_formula_sum 'Ge H14.77 N4 O8.38 P2'
_chemical_formula_weight 340.8839
_chemical_name_common TG27
_chemical_name_systematic ?
_space_group_IT_number 12
_symmetry_cell_setting monoclinic
_symmetry_space_group_name_Hall '-C 2y'
_symmetry_space_group_name_H-M 'C 1 2/m 1'
_atom_sites_solution_hydrogens geom
_atom_sites_solution_primary direct
_atom_sites_solution_secondary difmap
_audit_creation_method SHELXL-97
_audit_update_record
;
2012-04-06 # Formatted by publCIF
;
_cell_angle_alpha 90.00
_cell_angle_beta 106.622(10)
_cell_angle_gamma 90.00
_cell_formula_units_Z 2
_cell_length_a 10.644(4)
_cell_length_b 5.1233(19)
_cell_length_c 10.309(3)
_cell_measurement_reflns_used 1135
_cell_measurement_temperature 93(2)
_cell_measurement_theta_max 28.1382
_cell_measurement_theta_min 3.9957
_cell_volume 538.7(3)
_computing_cell_refinement 'CrystalClear (Rigaku Corp., 2004)'
_computing_data_collection 'CrystalClear (Rigaku Corp., 2004)'
_computing_data_reduction 'CrystalClear (Rigaku Corp., 2004)'
_computing_molecular_graphics PLATON(Spek,2003)
_computing_publication_material 'Bruker SHELXTL'
_computing_structure_refinement 'SHELXL-97 (Sheldrick, 1997)'
_computing_structure_solution 'SHELXS-97 (Sheldrick, 1990)'
_diffrn_ambient_temperature 93(2)
_diffrn_detector_area_resol_mean 0.83
_diffrn_measured_fraction_theta_full 0.992
_diffrn_measured_fraction_theta_max 0.830
_diffrn_measurement_device_type CCD
_diffrn_measurement_method dtprofit.ref
_diffrn_radiation_monochromator confocal
_diffrn_radiation_source 'rotating anode'
_diffrn_radiation_type MoK\a
_diffrn_radiation_wavelength 0.71073
_diffrn_reflns_av_R_equivalents 0.0123
_diffrn_reflns_av_sigmaI/netI 0.0132
_diffrn_reflns_limit_h_max 12
_diffrn_reflns_limit_h_min -11
_diffrn_reflns_limit_k_max 6
_diffrn_reflns_limit_k_min -3
_diffrn_reflns_limit_l_max 12
_diffrn_reflns_limit_l_min -10
_diffrn_reflns_number 1869
_diffrn_reflns_theta_full 25.00
_diffrn_reflns_theta_max 28.46
_diffrn_reflns_theta_min 4.00
_exptl_absorpt_coefficient_mu 3.179
_exptl_absorpt_correction_T_max 0.9391
_exptl_absorpt_correction_T_min 0.7416
_exptl_absorpt_correction_type multi-scan
_exptl_absorpt_process_details '(CrystalClear; Rigaku,2004)'
_exptl_crystal_colour Colorless
_exptl_crystal_density_diffrn 2.100
_exptl_crystal_density_method 'not measured'
_exptl_crystal_description Prism
_exptl_crystal_F_000 344
_exptl_crystal_size_max 0.10
_exptl_crystal_size_mid 0.04
_exptl_crystal_size_min 0.02
_refine_diff_density_max 0.388
_refine_diff_density_min -0.516
_refine_diff_density_rms 0.078
_refine_ls_extinction_method none
_refine_ls_goodness_of_fit_ref 1.160
_refine_ls_hydrogen_treatment mixed
_refine_ls_matrix_type full
_refine_ls_number_parameters 66
_refine_ls_number_reflns 627
_refine_ls_number_restraints 5
_refine_ls_restrained_S_all 1.156
_refine_ls_R_factor_all 0.0182
_refine_ls_R_factor_gt 0.0176
_refine_ls_shift/su_max 0.001
_refine_ls_shift/su_mean 0.000
_refine_ls_structure_factor_coef Fsqd
_refine_ls_weighting_details 'calc w=1/[\s^2^(Fo^2^)+(0.0256P)^2^+1.2174P] where P=(Fo^2^+2Fc^2^)/3'
_refine_ls_weighting_scheme calc
_refine_ls_wR_factor_gt 0.0503
_refine_ls_wR_factor_ref 0.0509
_reflns_number_gt 615
_reflns_number_total 627
_reflns_threshold_expression >2sigma(I)
_cod_data_source_file c2dt30805c.txt
_cod_data_source_block GePO-1
_cod_depositor_comments
;
The following automatic conversions were performed:

'_symmetry_cell_setting' value 'Monoclinic' changed to 'monoclinic'
according to /home/saulius/struct/CIF-dictionaries/cif_core.dic
dictionary named 'cif_core.dic' version 2.4.1 from 2010-06-29.

Automatic conversion script
Id: cif_fix_values 1891 2012-01-12 08:04:46Z andrius 
;
_cod_original_sg_symbol_H-M C2/m
_cod_database_code 7019976

loop_
_symmetry_equiv_pos_as_xyz
'x, y, z'
'-x, y, -z'
'x+1/2, y+1/2, z'
'-x+1/2, y+1/2, -z'
'-x, -y, -z'
'x, -y, z'
'-x+1/2, -y+1/2, -z'
'x+1/2, -y+1/2, z'

loop_
_atom_site_label
_atom_site_type_symbol
_atom_site_fract_x
_atom_site_fract_y
_atom_site_fract_z
_atom_site_U_iso_or_equiv
_atom_site_adp_type
_atom_site_occupancy
_atom_site_symmetry_multiplicity
_atom_site_calc_flag
_atom_site_refinement_flags
Ge1 Ge 0.5000 0.5000 0.0000 0.00404(13) Uani 1 4 d S
P1 P 0.54731(6) 1.0000 0.19512(6) 0.00381(16) Uani 1 2 d S
O3 O 0.63317(19) 1.0000 0.34063(18) 0.0101(4) Uani 1 2 d S
O2 O 0.40078(18) 1.0000 0.18125(18) 0.0068(4) Uani 1 2 d S
O1 O 0.58512(12) 0.7545(2) 0.12561(12) 0.0071(3) Uani 1 1 d .
N1 N 0.3442(2) 0.5000 0.0665(2) 0.0055(4) Uani 1 2 d SD
N2 N 0.7717(2) 0.5000 0.3779(2) 0.0095(5) Uani 1 2 d SD
O4 O 1.0000 1.0000 0.5000 0.116(12) Uani 0.38(2) 4 d SP
H5 H 0.831(3) 0.5000 0.320(3) 0.019(9) Uiso 1 2 d SD
H3 H 0.830(3) 0.5000 0.4705(15) 0.031(11) Uiso 1 2 d SD
H4 H 0.716(2) 0.656(3) 0.361(2) 0.020(6) Uiso 1 1 d D
H1 H 0.345(3) 0.342(3) 0.120(2) 0.025(7) Uiso 1 1 d D
H2 H 0.264(2) 0.5000 -0.009(2) 0.019(9) Uiso 1 2 d SD

loop_
_atom_site_aniso_label
_atom_site_aniso_U_11
_atom_site_aniso_U_22
_atom_site_aniso_U_33
_atom_site_aniso_U_23
_atom_site_aniso_U_13
_atom_site_aniso_U_12
Ge1 0.0050(2) 0.00229(19) 0.0046(2) 0.000 0.00107(13) 0.000
P1 0.0058(3) 0.0025(3) 0.0027(3) 0.000 0.0006(2) 0.000
O3 0.0138(10) 0.0104(9) 0.0041(9) 0.000 -0.0007(7) 0.000
O2 0.0078(9) 0.0047(9) 0.0091(9) 0.000 0.0043(7) 0.000
O1 0.0060(6) 0.0052(6) 0.0094(6) -0.0041(5) 0.0010(5) -0.0003(5)
N1 0.0052(10) 0.0046(10) 0.0069(10) 0.000 0.0022(8) 0.000
N2 0.0113(11) 0.0111(12) 0.0057(11) 0.000 0.0017(8) 0.000
O4 0.081(14) 0.060(12) 0.25(3) 0.000 0.112(17) 0.000

loop_
_atom_type_symbol
_atom_type_description
_atom_type_scat_dispersion_real
_atom_type_scat_dispersion_imag
_atom_type_scat_source
Ge Ge 0.1547 1.8001 'International Tables Vol C Tables 4.2.6.8 and 6.1.1.4'
H H 0.0000 0.0000 'International Tables Vol C Tables 4.2.6.8 and 6.1.1.4'
N N 0.0061 0.0033 'International Tables Vol C Tables 4.2.6.8 and 6.1.1.4'
O O 0.0106 0.0060 'International Tables Vol C Tables 4.2.6.8 and 6.1.1.4'
P P 0.1023 0.0942 'International Tables Vol C Tables 4.2.6.8 and 6.1.1.4'

loop_
_geom_angle_atom_site_label_1
_geom_angle_atom_site_label_2
_geom_angle_atom_site_label_3
_geom_angle
_geom_angle_site_symmetry_1
_geom_angle_site_symmetry_3
O1 Ge1 O1 180.00(6) 5_665 .
O1 Ge1 O1 92.06(8) 5_665 6_565
O1 Ge1 O1 87.94(8) . 6_565
O1 Ge1 O1 87.94(8) 5_665 2_655
O1 Ge1 O1 92.06(8) . 2_655
O1 Ge1 O1 180.0 6_565 2_655
O1 Ge1 N1 92.76(6) 5_665 5_665
O1 Ge1 N1 87.24(6) . 5_665
O1 Ge1 N1 87.24(6) 6_565 5_665
O1 Ge1 N1 92.76(6) 2_655 5_665
O1 Ge1 N1 87.24(6) 5_665 .
O1 Ge1 N1 92.76(6) . .
O1 Ge1 N1 92.76(6) 6_565 .
O1 Ge1 N1 87.24(6) 2_655 .
N1 Ge1 N1 180.00(10) 5_665 .
O3 P1 O2 113.79(11) . .
O3 P1 O1 107.05(7) . .
O2 P1 O1 110.43(6) . .
O3 P1 O1 107.05(7) . 6_575
O2 P1 O1 110.43(6) . 6_575
O1 P1 O1 107.83(10) . 6_575
P1 O1 Ge1 137.84(8) . .
Ge1 N1 H1 108.8(15) . .
Ge1 N1 H2 111(2) . .
H1 N1 H2 108.4(18) . .
H5 N2 H3 105(3) . .
H5 N2 H4 110.5(17) . .
H3 N2 H4 111.1(18) . .

loop_
_geom_bond_atom_site_label_1
_geom_bond_atom_site_label_2
_geom_bond_distance
_geom_bond_site_symmetry_2
Ge1 O1 1.8778(13) 5_665
Ge1 O1 1.8778(13) .
Ge1 O1 1.8778(13) 6_565
Ge1 O1 1.8778(13) 2_655
Ge1 N1 1.968(2) 5_665
Ge1 N1 1.968(2) .
P1 O3 1.5169(19) .
P1 O2 1.525(2) .
P1 O1 1.5566(13) .
P1 O1 1.5566(13) 6_575
N1 H1 0.978(3) .
N1 H2 0.979(3) .
N2 H5 0.979(3) .
N2 H3 0.979(3) .
N2 H4 0.979(3) .

loop_
_geom_hbond_atom_site_label_D
_geom_hbond_atom_site_label_H
_geom_hbond_atom_site_label_A
_geom_hbond_distance_DH
_geom_hbond_distance_HA
_geom_hbond_distance_DA
_geom_hbond_angle_DHA
_geom_hbond_site_symmetry_A
N2 H5 O2 0.979(3) 1.796(10) 2.755(3) 166(3) 3_545
N2 H3 O3 0.979(3) 1.874(18) 2.786(3) 154(3) 7_666
N2 H4 O3 0.979(3) 1.957(6) 2.9259(17) 170(2) .
N2 H4 O1 0.979(3) 2.48(2) 3.075(2) 119.0(17) .
N1 H1 O2 0.978(3) 1.898(12) 2.8135(15) 155(2) 1_545
N1 H2 O2 0.979(3) 2.107(5) 3.084(3) 176(3) 7_565

loop_
_geom_torsion_atom_site_label_1
_geom_torsion_atom_site_label_2
_geom_torsion_atom_site_label_3
_geom_torsion_atom_site_label_4
_geom_torsion
_geom_torsion_site_symmetry_1
O3 P1 O1 Ge1 141.17(12) .
O2 P1 O1 Ge1 16.80(15) .
O1 P1 O1 Ge1 -103.94(12) 6_575
O1 Ge1 O1 P1 140(100) 5_665
O1 Ge1 O1 P1 -127.42(10) 6_565
O1 Ge1 O1 P1 52.58(10) 2_655
N1 Ge1 O1 P1 145.25(13) 5_665
N1 Ge1 O1 P1 -34.75(13) .
